data_4037729
loop_
_publ_author_name
'Li, Hui'
'Cui, Chun-Xiao'
'Zhang, Guang-Hua'
'Li, Xiao-Qiang'
'Yang, Jun'

_publ_section_title
;
 Regioselective Synthesis of Functionalized Dihydropyrones via Petasis
 Reaction.
;
_journal_name_full 'The Journal of organic chemistry'
_journal_paper_doi 10.1021/acs.joc.9b02651
_journal_year 2019
_chemical_formula_sum 'C20 H21 N O2'
_chemical_formula_weight 307.38
_space_group_IT_number 61
_space_group_name_Hall '-P 2ac 2ab'
_space_group_name_H-M_alt 'P b c a'
_symmetry_cell_setting orthorhombic
_symmetry_space_group_name_H-M 'P b c a'
_atom_sites_solution_hydrogens geom
_atom_sites_solution_primary direct
_atom_sites_solution_secondary difmap
_audit_creation_method SHELXL-97
_cell_angle_alpha 90.00
_cell_angle_beta 90.00
_cell_angle_gamma 90.00
_cell_formula_units_Z 8
_cell_length_a 14.2990(19)
_cell_length_b 10.1735(13)
_cell_length_c 22.696(3)
_cell_measurement_reflns_used 3037
_cell_measurement_temperature 293(2)
_cell_measurement_theta_max 51.293
_cell_measurement_theta_min 4.582
_cell_volume 3301.6(7)
_computing_cell_refinement 'Bruker SMART'
_computing_data_collection 'Bruker SMART'
_computing_data_reduction 'Bruker SHELXTL'
_computing_molecular_graphics 'Bruker SHELXTL'
_computing_publication_material 'Bruker SHELXTL'
_computing_structure_refinement 'SHELXL-97 (Sheldrick, 1997)'
_computing_structure_solution 'SHELXS-97 (Sheldrick, 1990)'
_diffrn_ambient_temperature 293(2)
_diffrn_measured_fraction_theta_full 0.998
_diffrn_measured_fraction_theta_max 0.998
_diffrn_measurement_device_type 'CCD area detector'
_diffrn_measurement_method 'phi and omega scans'
_diffrn_radiation_monochromator graphite
_diffrn_radiation_source 'fine-focus sealed tube'
_diffrn_radiation_type MoK\a
_diffrn_radiation_wavelength 0.71073
_diffrn_reflns_av_R_equivalents 0.0692
_diffrn_reflns_av_sigmaI/netI 0.0531
_diffrn_reflns_limit_h_max 17
_diffrn_reflns_limit_h_min -17
_diffrn_reflns_limit_k_max 11
_diffrn_reflns_limit_k_min -12
_diffrn_reflns_limit_l_max 16
_diffrn_reflns_limit_l_min -27
_diffrn_reflns_number 16692
_diffrn_reflns_theta_full 26.00
_diffrn_reflns_theta_max 26.00
_diffrn_reflns_theta_min 2.29
_exptl_absorpt_coefficient_mu 0.079
_exptl_absorpt_correction_T_max 1.00000
_exptl_absorpt_correction_T_min 0.28515
_exptl_absorpt_correction_type empirical
_exptl_absorpt_process_details sadabs
_exptl_crystal_colour colorless
_exptl_crystal_density_diffrn 1.237
_exptl_crystal_density_method 'not measured'
_exptl_crystal_description prismatic
_exptl_crystal_F_000 1312
_exptl_crystal_size_max 0.276
_exptl_crystal_size_mid 0.176
_exptl_crystal_size_min 0.135
_refine_diff_density_max 0.183
_refine_diff_density_min -0.169
_refine_diff_density_rms 0.038
_refine_ls_extinction_method none
_refine_ls_goodness_of_fit_ref 1.018
_refine_ls_hydrogen_treatment constr
_refine_ls_matrix_type full
_refine_ls_number_parameters 209
_refine_ls_number_reflns 3243
_refine_ls_number_restraints 0
_refine_ls_restrained_S_all 1.018
_refine_ls_R_factor_all 0.0681
_refine_ls_R_factor_gt 0.0460
_refine_ls_shift/su_max 0.000
_refine_ls_shift/su_mean 0.000
_refine_ls_structure_factor_coef Fsqd
_refine_ls_weighting_details 'calc w=1/[\s^2^(Fo^2^)+(0.0677P)^2^+0.0000P] where P=(Fo^2^+2Fc^2^)/3'
_refine_ls_weighting_scheme calc
_refine_ls_wR_factor_gt 0.1130
_refine_ls_wR_factor_ref 0.1241
_reflns_number_gt 2265
_reflns_number_total 3243
_reflns_threshold_expression >2sigma(I)
_cod_data_source_file jo9b02651_si_003.cif
_cod_data_source_block cd213276
_cod_depositor_comments
;
The following automatic conversions were performed:

data item '_symmetry_cell_setting' value 'Orthorhombic' was changed
to 'orthorhombic' in accordance with the
/home/data/users/saulius/crontab/automatic-downloads/rss-feeds/ACS/lib/dictionaries/cif_core.dic
dictionary named 'cif_core.dic' version 2.4.2 last updated on
2011-04-26.

Automatic conversion script
Id: cif_fix_values 7556 2019-12-06 15:28:31Z antanas 
;
_cod_original_sg_symbol_H-M Pbca
_cod_database_code 4037729

loop_
_symmetry_equiv_pos_as_xyz
'x, y, z'
'-x+1/2, -y, z+1/2'
'-x, y+1/2, -z+1/2'
'x+1/2, -y+1/2, -z'
'-x, -y, -z'
'x-1/2, y, -z-1/2'
'x, -y-1/2, z-1/2'
'-x-1/2, y-1/2, z'

loop_
_atom_site_label
_atom_site_type_symbol
_atom_site_fract_x
_atom_site_fract_y
_atom_site_fract_z
_atom_site_U_iso_or_equiv
_atom_site_adp_type
_atom_site_occupancy
_atom_site_symmetry_multiplicity
_atom_site_calc_flag
_atom_site_refinement_flags
N1 N 0.18042(8) 0.05526(11) 0.12988(5) 0.0428(3) Uani 1 1 d .
O1 O 0.05494(9) -0.13009(11) 0.08766(6) 0.0636(4) Uani 1 1 d .
O2 O -0.05165(8) 0.01399(10) 0.06495(5) 0.0553(3) Uani 1 1 d .
C1 C 0.03227(11) -0.01637(15) 0.08764(7) 0.0453(4) Uani 1 1 d .
C2 C 0.08912(10) 0.09125(13) 0.11452(6) 0.0385(4) Uani 1 1 d .
C3 C 0.04575(10) 0.20283(14) 0.12919(7) 0.0411(4) Uani 1 1 d .
H3 H 0.0794 0.2686 0.1482 0.049 Uiso 1 1 calc R
C4 C -0.05543(9) 0.22458(14) 0.11591(7) 0.0416(4) Uani 1 1 d .
H4 H -0.0925 0.1868 0.1480 0.050 Uiso 1 1 calc R
C5 C -0.07743(11) 0.15052(15) 0.06012(7) 0.0504(4) Uani 1 1 d .
H5A H -0.1438 0.1571 0.0519 0.061 Uiso 1 1 calc R
H5B H -0.0439 0.1901 0.0275 0.061 Uiso 1 1 calc R
C6 C -0.08192(10) 0.36774(15) 0.10922(6) 0.0411(4) Uani 1 1 d .
C7 C -0.02549(11) 0.45531(15) 0.07902(7) 0.0482(4) Uani 1 1 d .
H7 H 0.0304 0.4261 0.0626 0.058 Uiso 1 1 calc R
C8 C -0.05089(13) 0.58476(17) 0.07291(8) 0.0602(5) Uani 1 1 d .
H8 H -0.0119 0.6426 0.0529 0.072 Uiso 1 1 calc R
C9 C -0.13343(15) 0.62911(18) 0.09619(9) 0.0682(5) Uani 1 1 d .
H9 H -0.1507 0.7167 0.0918 0.082 Uiso 1 1 calc R
C10 C -0.19019(14) 0.54383(18) 0.12591(9) 0.0685(5) Uani 1 1 d .
H10 H -0.2464 0.5735 0.1417 0.082 Uiso 1 1 calc R
C11 C -0.16460(11) 0.41412(16) 0.13263(8) 0.0538(4) Uani 1 1 d .
H11 H -0.2036 0.3571 0.1532 0.065 Uiso 1 1 calc R
C12 C 0.22752(11) 0.14386(14) 0.17080(7) 0.0488(4) Uani 1 1 d .
H12A H 0.1832 0.1724 0.2005 0.059 Uiso 1 1 calc R
H12B H 0.2486 0.2211 0.1495 0.059 Uiso 1 1 calc R
C13 C 0.31003(10) 0.08059(14) 0.20064(7) 0.0425(4) Uani 1 1 d .
C14 C 0.39826(12) 0.13422(18) 0.19662(8) 0.0569(4) Uani 1 1 d .
H14 H 0.4077 0.2095 0.1741 0.068 Uiso 1 1 calc R
C15 C 0.47298(12) 0.07727(19) 0.22568(9) 0.0658(5) Uani 1 1 d .
H15 H 0.5323 0.1140 0.2223 0.079 Uiso 1 1 calc R
C16 C 0.46011(13) -0.03230(19) 0.25917(8) 0.0618(5) Uani 1 1 d .
H16 H 0.5104 -0.0699 0.2790 0.074 Uiso 1 1 calc R
C17 C 0.37269(13) -0.08698(17) 0.26353(7) 0.0601(5) Uani 1 1 d .
H17 H 0.3637 -0.1621 0.2862 0.072 Uiso 1 1 calc R
C18 C 0.29821(12) -0.03105(16) 0.23445(7) 0.0524(4) Uani 1 1 d .
H18 H 0.2392 -0.0689 0.2376 0.063 Uiso 1 1 calc R
C19 C 0.24012(12) 0.00951(15) 0.08111(7) 0.0505(4) Uani 1 1 d .
H19A H 0.2086 -0.0624 0.0613 0.061 Uiso 1 1 calc R
H19B H 0.2978 -0.0248 0.0975 0.061 Uiso 1 1 calc R
C20 C 0.26398(15) 0.1125(2) 0.03632(10) 0.0803(6) Uani 1 1 d .
H20A H 0.2074 0.1487 0.0203 0.120 Uiso 1 1 calc R
H20B H 0.3001 0.0736 0.0052 0.120 Uiso 1 1 calc R
H20C H 0.2997 0.1810 0.0548 0.120 Uiso 1 1 calc R

loop_
_atom_site_aniso_label
_atom_site_aniso_U_11
_atom_site_aniso_U_22
_atom_site_aniso_U_33
_atom_site_aniso_U_23
_atom_site_aniso_U_13
_atom_site_aniso_U_12
N1 0.0488(7) 0.0398(7) 0.0398(7) -0.0075(6) -0.0014(6) 0.0047(5)
O1 0.0837(9) 0.0326(6) 0.0744(9) -0.0006(6) -0.0081(7) -0.0047(6)
O2 0.0592(7) 0.0417(6) 0.0650(8) -0.0075(5) -0.0117(6) -0.0081(5)
C1 0.0566(10) 0.0379(9) 0.0413(9) -0.0003(7) 0.0032(8) -0.0054(7)
C2 0.0467(8) 0.0350(8) 0.0339(8) -0.0002(6) 0.0016(6) -0.0017(6)
C3 0.0459(9) 0.0392(8) 0.0383(8) -0.0034(6) -0.0027(7) -0.0029(6)
C4 0.0422(8) 0.0421(9) 0.0405(9) 0.0011(7) 0.0031(6) -0.0027(6)
C5 0.0519(9) 0.0452(9) 0.0543(10) -0.0038(8) -0.0091(8) -0.0028(7)
C6 0.0405(8) 0.0455(8) 0.0373(8) -0.0016(7) -0.0023(6) -0.0002(7)
C7 0.0466(9) 0.0487(9) 0.0495(9) -0.0022(7) 0.0022(8) -0.0029(7)
C8 0.0777(13) 0.0474(10) 0.0554(11) 0.0027(8) -0.0007(9) -0.0089(9)
C9 0.0918(15) 0.0485(10) 0.0644(12) -0.0004(9) -0.0060(11) 0.0178(10)
C10 0.0641(11) 0.0680(12) 0.0734(13) 0.0005(10) 0.0068(10) 0.0239(10)
C11 0.0462(9) 0.0592(10) 0.0560(10) 0.0022(8) 0.0063(8) 0.0039(8)
C12 0.0548(9) 0.0430(8) 0.0485(9) -0.0067(7) -0.0052(8) 0.0056(7)
C13 0.0483(9) 0.0408(8) 0.0383(8) -0.0062(7) 0.0002(7) 0.0017(7)
C14 0.0606(10) 0.0564(10) 0.0538(10) 0.0020(8) -0.0044(8) -0.0091(8)
C15 0.0492(10) 0.0813(14) 0.0668(12) -0.0063(11) -0.0086(9) -0.0075(9)
C16 0.0637(11) 0.0735(12) 0.0483(10) -0.0139(9) -0.0137(9) 0.0180(10)
C17 0.0799(13) 0.0511(10) 0.0493(10) 0.0043(8) -0.0029(9) 0.0097(9)
C18 0.0547(10) 0.0499(9) 0.0525(10) -0.0001(8) 0.0033(8) -0.0016(8)
C19 0.0526(9) 0.0483(9) 0.0507(10) -0.0105(8) 0.0034(8) 0.0065(7)
C20 0.0943(15) 0.0778(13) 0.0689(13) 0.0063(11) 0.0289(12) 0.0011(11)

loop_
_atom_type_symbol
_atom_type_description
_atom_type_scat_dispersion_real
_atom_type_scat_dispersion_imag
_atom_type_scat_source
C C 0.0033 0.0016 'International Tables Vol C Tables 4.2.6.8 and 6.1.1.4'
H H 0.0000 0.0000 'International Tables Vol C Tables 4.2.6.8 and 6.1.1.4'
N N 0.0061 0.0033 'International Tables Vol C Tables 4.2.6.8 and 6.1.1.4'
O O 0.0106 0.0060 'International Tables Vol C Tables 4.2.6.8 and 6.1.1.4'

loop_
_geom_angle_atom_site_label_1
_geom_angle_atom_site_label_2
_geom_angle_atom_site_label_3
_geom_angle
C2 N1 C12 115.30(11)
C2 N1 C19 115.84(12)
C12 N1 C19 113.95(12)
C1 O2 C5 118.66(12)
O1 C1 O2 117.59(14)
O1 C1 C2 123.97(15)
O2 C1 C2 118.34(13)
C3 C2 N1 126.38(13)
C3 C2 C1 118.17(14)
N1 C2 C1 114.67(12)
C2 C3 C4 121.67(13)
C2 C3 H3 119.2
C4 C3 H3 119.2
C3 C4 C5 107.32(12)
C3 C4 C6 113.91(12)
C5 C4 C6 110.17(12)
C3 C4 H4 108.4
C5 C4 H4 108.4
C6 C4 H4 108.4
O2 C5 C4 111.39(13)
O2 C5 H5A 109.3
C4 C5 H5A 109.3
O2 C5 H5B 109.3
C4 C5 H5B 109.3
H5A C5 H5B 108.0
C11 C6 C7 118.06(15)
C11 C6 C4 120.36(14)
C7 C6 C4 121.57(13)
C8 C7 C6 120.88(15)
C8 C7 H7 119.6
C6 C7 H7 119.6
C9 C8 C7 120.33(16)
C9 C8 H8 119.8
C7 C8 H8 119.8
C10 C9 C8 119.55(17)
C10 C9 H9 120.2
C8 C9 H9 120.2
C9 C10 C11 120.33(17)
C9 C10 H10 119.8
C11 C10 H10 119.8
C10 C11 C6 120.84(16)
C10 C11 H11 119.6
C6 C11 H11 119.6
N1 C12 C13 112.59(11)
N1 C12 H12A 109.1
C13 C12 H12A 109.1
N1 C12 H12B 109.1
C13 C12 H12B 109.1
H12A C12 H12B 107.8
C14 C13 C18 118.33(15)
C14 C13 C12 121.26(15)
C18 C13 C12 120.38(14)
C13 C14 C15 120.67(17)
C13 C14 H14 119.7
C15 C14 H14 119.7
C16 C15 C14 120.32(17)
C16 C15 H15 119.8
C14 C15 H15 119.8
C15 C16 C17 119.70(17)
C15 C16 H16 120.1
C17 C16 H16 120.1
C16 C17 C18 120.19(17)
C16 C17 H17 119.9
C18 C17 H17 119.9
C17 C18 C13 120.79(16)
C17 C18 H18 119.6
C13 C18 H18 119.6
N1 C19 C20 114.86(14)
N1 C19 H19A 108.6
C20 C19 H19A 108.6
N1 C19 H19B 108.6
C20 C19 H19B 108.6
H19A C19 H19B 107.5
C19 C20 H20A 109.5
C19 C20 H20B 109.5
H20A C20 H20B 109.5
C19 C20 H20C 109.5
H20A C20 H20C 109.5
H20B C20 H20C 109.5

loop_
_geom_bond_atom_site_label_1
_geom_bond_atom_site_label_2
_geom_bond_distance
N1 C2 1.4000(19)
N1 C12 1.4591(18)
N1 C19 1.4733(19)
O1 C1 1.2015(18)
O2 C1 1.342(2)
O2 C5 1.4412(19)
C1 C2 1.494(2)
C2 C3 1.3357(19)
C3 C4 1.4942(19)
C3 H3 0.9300
C4 C5 1.507(2)
C4 C6 1.513(2)
C4 H4 0.9800
C5 H5A 0.9700
C5 H5B 0.9700
C6 C11 1.379(2)
C6 C7 1.384(2)
C7 C8 1.373(2)
C7 H7 0.9300
C8 C9 1.369(3)
C8 H8 0.9300
C9 C10 1.366(3)
C9 H9 0.9300
C10 C11 1.378(2)
C10 H10 0.9300
C11 H11 0.9300
C12 C13 1.505(2)
C12 H12A 0.9700
C12 H12B 0.9700
C13 C14 1.378(2)
C13 C18 1.381(2)
C14 C15 1.383(2)
C14 H14 0.9300
C15 C16 1.362(3)
C15 H15 0.9300
C16 C17 1.372(3)
C16 H16 0.9300
C17 C18 1.376(2)
C17 H17 0.9300
C18 H18 0.9300
C19 C20 1.499(3)
C19 H19A 0.9700
C19 H19B 0.9700
C20 H20A 0.9600
C20 H20B 0.9600
C20 H20C 0.9600

loop_
_geom_torsion_atom_site_label_1
_geom_torsion_atom_site_label_2
_geom_torsion_atom_site_label_3
_geom_torsion_atom_site_label_4
_geom_torsion
C5 O2 C1 O1 -175.17(14)
C5 O2 C1 C2 8.5(2)
C12 N1 C2 C3 6.7(2)
C19 N1 C2 C3 -130.06(16)
C12 N1 C2 C1 -162.97(12)
C19 N1 C2 C1 60.32(16)
O1 C1 C2 C3 -158.38(16)
O2 C1 C2 C3 17.7(2)
O1 C1 C2 N1 12.1(2)
O2 C1 C2 N1 -171.76(13)
N1 C2 C3 C4 -173.20(13)
C1 C2 C3 C4 -3.9(2)
C2 C3 C4 C5 -31.34(19)
C2 C3 C4 C6 -153.58(14)
C1 O2 C5 C4 -45.84(19)
C3 C4 C5 O2 54.65(16)
C6 C4 C5 O2 179.19(12)
C3 C4 C6 C11 -139.29(15)
C5 C4 C6 C11 100.06(16)
C3 C4 C6 C7 41.69(19)
C5 C4 C6 C7 -78.96(17)
C11 C6 C7 C8 0.4(2)
C4 C6 C7 C8 179.46(15)
C6 C7 C8 C9 -0.7(3)
C7 C8 C9 C10 0.4(3)
C8 C9 C10 C11 0.2(3)
C9 C10 C11 C6 -0.5(3)
C7 C6 C11 C10 0.2(2)
C4 C6 C11 C10 -178.86(16)
C2 N1 C12 C13 161.34(13)
C19 N1 C12 C13 -61.14(17)
N1 C12 C13 C14 122.67(16)
N1 C12 C13 C18 -59.43(19)
C18 C13 C14 C15 0.1(2)
C12 C13 C14 C15 178.08(15)
C13 C14 C15 C16 -0.6(3)
C14 C15 C16 C17 0.7(3)
C15 C16 C17 C18 -0.3(3)
C16 C17 C18 C13 -0.1(3)
C14 C13 C18 C17 0.2(2)
C12 C13 C18 C17 -177.76(15)
C2 N1 C19 C20 66.73(19)
C12 N1 C19 C20 -70.57(19)
